data_2216794
loop_
_publ_author_name
'San-Jun Peng'
'Cong-Shan Zhou'

_publ_section_title
;
 Bis[2-(cyclopropyliminomethyl)-6-methoxyphenolato]cobalt(II)
;
_journal_coeditor_code SJ2429
_journal_issue 12
_journal_name_full 'Acta Crystallographica Section E'
_journal_page_first m3185
_journal_page_last m3185
_journal_paper_doi 10.1107/S1600536807061880
_journal_volume 63
_journal_year 2007
_chemical_formula_iupac '[Co (C11 H12 N O2)2]'
_chemical_formula_moiety 'C22 H24 Co N2 O4'
_chemical_formula_sum 'C22 H24 Co N2 O4'
_chemical_formula_weight 439.36
_chemical_name_systematic
;
Bis[2-(cyclopropyliminomethyl)-6-methoxyphenolato]cobalt(II)
;
_space_group_IT_number 15
_symmetry_cell_setting monoclinic
_symmetry_space_group_name_Hall '-C 2yc'
_symmetry_space_group_name_H-M 'C 1 2/c 1'
_atom_sites_solution_hydrogens geom
_atom_sites_solution_primary direct
_atom_sites_solution_secondary difmap
_audit_creation_method SHELXL-97
_cell_angle_alpha 90.00
_cell_angle_beta 126.1930(10)
_cell_angle_gamma 90.00
_cell_formula_units_Z 4
_cell_length_a 20.249(2)
_cell_length_b 9.2011(11)
_cell_length_c 13.1621(16)
_cell_measurement_reflns_used 5017
_cell_measurement_temperature 298(2)
_cell_measurement_theta_max 28.1
_cell_measurement_theta_min 2.4
_cell_volume 1979.1(4)
_computing_cell_refinement 'SAINT (Bruker, 2000)'
_computing_data_collection 'SMART (Bruker, 2000)'
_computing_data_reduction 'SAINT (Bruker, 2000)'
_computing_molecular_graphics 'SHELXTL (Bruker, 2000)'
_computing_publication_material 'SHELXTL (Bruker, 2000)'
_computing_structure_refinement 'SHELXTL (Bruker, 2000)'
_computing_structure_solution 'SHELXTL (Bruker, 2000)'
_diffrn_ambient_temperature 298(2)
_diffrn_measured_fraction_theta_full 0.990
_diffrn_measured_fraction_theta_max 0.990
_diffrn_measurement_device_type 'Bruker SMART APEX CCD area-detector diffractometer'
_diffrn_measurement_method \w
_diffrn_radiation_monochromator graphite
_diffrn_radiation_source 'fine-focus sealed tube'
_diffrn_radiation_type MoK\a
_diffrn_radiation_wavelength 0.71073
_diffrn_reflns_av_R_equivalents 0.0221
_diffrn_reflns_av_sigmaI/netI 0.0202
_diffrn_reflns_limit_h_max 26
_diffrn_reflns_limit_h_min -26
_diffrn_reflns_limit_k_max 11
_diffrn_reflns_limit_k_min -11
_diffrn_reflns_limit_l_max 17
_diffrn_reflns_limit_l_min -16
_diffrn_reflns_number 8175
_diffrn_reflns_theta_full 27.50
_diffrn_reflns_theta_max 27.50
_diffrn_reflns_theta_min 2.49
_diffrn_standards_number 0
_exptl_absorpt_coefficient_mu 0.899
_exptl_absorpt_correction_T_max 0.8622
_exptl_absorpt_correction_T_min 0.8268
_exptl_absorpt_correction_type multi-scan
_exptl_absorpt_process_details '(SADABS; Bruker, 2000)'
_exptl_crystal_colour brown
_exptl_crystal_density_diffrn 1.475
_exptl_crystal_density_method 'not measured'
_exptl_crystal_description block
_exptl_crystal_F_000 916
_exptl_crystal_size_max 0.22
_exptl_crystal_size_mid 0.20
_exptl_crystal_size_min 0.17
_refine_diff_density_max 0.197
_refine_diff_density_min -0.376
_refine_ls_extinction_method none
_refine_ls_goodness_of_fit_ref 1.093
_refine_ls_hydrogen_treatment constr
_refine_ls_matrix_type full
_refine_ls_number_parameters 133
_refine_ls_number_reflns 2254
_refine_ls_number_restraints 0
_refine_ls_restrained_S_all 1.093
_refine_ls_R_factor_all 0.0325
_refine_ls_R_factor_gt 0.0300
_refine_ls_shift/su_max <0.001
_refine_ls_shift/su_mean <0.001
_refine_ls_structure_factor_coef Fsqd
_refine_ls_weighting_details 'calc w=1/[\s^2^(Fo^2^)+(0.0486P)^2^+0.7933P] where P=(Fo^2^+2Fc^2^)/3'
_refine_ls_weighting_scheme calc
_refine_ls_wR_factor_gt 0.0819
_refine_ls_wR_factor_ref 0.0834
_reflns_number_gt 2078
_reflns_number_total 2254
_reflns_threshold_expression I>2\s(I)
_cod_data_source_file sj2429.cif
_cod_data_source_block I
_cod_original_sg_symbol_H-M 'C 2/c'
_cod_database_code 2216794
_cod_database_fobs_code 2216794

loop_
_symmetry_equiv_pos_as_xyz
'x, y, z'
'-x, y, -z+1/2'
'x+1/2, y+1/2, z'
'-x+1/2, y+1/2, -z+1/2'
'-x, -y, -z'
'x, -y, z-1/2'
'-x+1/2, -y+1/2, -z'
'x+1/2, -y+1/2, z-1/2'

loop_
_atom_site_type_symbol
_atom_site_label
_atom_site_fract_x
_atom_site_fract_y
_atom_site_fract_z
_atom_site_U_iso_or_equiv
_atom_site_adp_type
_atom_site_calc_flag
_atom_site_refinement_flags
_atom_site_occupancy
Co Co1 0.0000 0.71997(3) 0.2500 0.03157(11) Uani d S 1
O O1 0.08279(7) 0.62869(12) 0.24704(10) 0.0369(2) Uani d . 1
O O2 0.18014(8) 0.43298(15) 0.25833(13) 0.0550(3) Uani d . 1
N N1 -0.04711(8) 0.83432(14) 0.09181(12) 0.0331(3) Uani d . 1
C C1 0.03581(10) 0.70545(16) 0.04006(15) 0.0334(3) Uani d . 1
C C2 0.08396(9) 0.61938(16) 0.14909(14) 0.0317(3) Uani d . 1
C C3 0.13761(9) 0.51622(18) 0.15175(16) 0.0385(3) Uani d . 1
C C4 0.14302(11) 0.5045(2) 0.05247(18) 0.0471(4) Uani d . 1
H H4 0.1786 0.4370 0.0564 0.056 Uiso calc R 1
C C5 0.09592(12) 0.5922(2) -0.05353(18) 0.0502(5) Uani d . 1
H H5 0.1004 0.5840 -0.1196 0.060 Uiso calc R 1
C C6 0.04346(11) 0.6897(2) -0.05995(17) 0.0441(4) Uani d . 1
H H6 0.0118 0.7476 -0.1313 0.053 Uiso calc R 1
C C7 -0.02386(10) 0.80863(17) 0.02062(15) 0.0354(3) Uani d . 1
H H7 -0.0490 0.8640 -0.0524 0.043 Uiso calc R 1
C C8 -0.11140(10) 0.94043(19) 0.04572(17) 0.0437(4) Uani d . 1
H H8 -0.1237 0.9997 -0.0254 0.052 Uiso calc R 1
C C9 -0.12263(12) 1.0133(2) 0.1354(2) 0.0559(5) Uani d . 1
H H9A -0.0857 0.9869 0.2236 0.067 Uiso calc R 1
H H9B -0.1398 1.1142 0.1197 0.067 Uiso calc R 1
C C10 -0.18265(11) 0.9026(2) 0.0465(2) 0.0530(5) Uani d . 1
H H10A -0.2363 0.9362 -0.0234 0.064 Uiso calc R 1
H H10B -0.1822 0.8088 0.0805 0.064 Uiso calc R 1
C C11 0.23366(14) 0.3262(3) 0.2667(2) 0.0714(7) Uani d . 1
H H11A 0.2030 0.2592 0.1978 0.107 Uiso calc R 1
H H11B 0.2595 0.2746 0.3448 0.107 Uiso calc R 1
H H11C 0.2747 0.3725 0.2630 0.107 Uiso calc R 1

loop_
_atom_site_aniso_label
_atom_site_aniso_U_11
_atom_site_aniso_U_22
_atom_site_aniso_U_33
_atom_site_aniso_U_12
_atom_site_aniso_U_13
_atom_site_aniso_U_23
Co1 0.03802(18) 0.03337(18) 0.03506(17) 0.000 0.02805(14) 0.000
O1 0.0430(6) 0.0423(6) 0.0363(6) 0.0069(5) 0.0294(5) 0.0025(4)
O2 0.0552(8) 0.0550(8) 0.0609(8) 0.0187(6) 0.0376(7) 0.0023(6)
N1 0.0347(6) 0.0325(6) 0.0381(6) -0.0013(5) 0.0247(6) 0.0020(5)
C1 0.0379(8) 0.0366(8) 0.0352(7) -0.0103(6) 0.0269(7) -0.0070(6)
C2 0.0343(7) 0.0325(7) 0.0381(7) -0.0086(6) 0.0267(6) -0.0085(6)
C3 0.0371(8) 0.0377(8) 0.0485(9) -0.0051(6) 0.0295(7) -0.0101(7)
C4 0.0491(9) 0.0467(9) 0.0670(11) -0.0124(8) 0.0462(9) -0.0230(8)
C5 0.0647(11) 0.0569(11) 0.0550(10) -0.0191(9) 0.0497(10) -0.0207(9)
C6 0.0539(10) 0.0521(10) 0.0397(9) -0.0137(8) 0.0350(8) -0.0091(7)
C7 0.0393(8) 0.0369(8) 0.0339(7) -0.0061(6) 0.0237(7) 0.0016(6)
C8 0.0452(9) 0.0430(9) 0.0501(9) 0.0095(7) 0.0320(8) 0.0129(7)
C9 0.0592(11) 0.0492(10) 0.0672(12) 0.0154(9) 0.0417(10) 0.0035(9)
C10 0.0393(9) 0.0599(11) 0.0634(11) 0.0079(8) 0.0323(9) 0.0100(9)
C11 0.0540(12) 0.0672(14) 0.0746(15) 0.0223(11) 0.0278(11) -0.0132(12)

loop_
_atom_type_symbol
_atom_type_description
_atom_type_scat_dispersion_real
_atom_type_scat_dispersion_imag
_atom_type_scat_source
C C 0.0033 0.0016 'International Tables Vol C Tables 4.2.6.8 and 6.1.1.4'
H H 0.0000 0.0000 'International Tables Vol C Tables 4.2.6.8 and 6.1.1.4'
Co Co 0.3494 0.9721 'International Tables Vol C Tables 4.2.6.8 and 6.1.1.4'
N N 0.0061 0.0033 'International Tables Vol C Tables 4.2.6.8 and 6.1.1.4'
O O 0.0106 0.0060 'International Tables Vol C Tables 4.2.6.8 and 6.1.1.4'

loop_
_geom_angle_atom_site_label_1
_geom_angle_atom_site_label_2
_geom_angle_atom_site_label_3
_geom_angle_site_symmetry_1
_geom_angle_site_symmetry_3
_geom_angle
_geom_angle_publ_flag
O1 Co1 O1 2 . 127.41(7) y
O1 Co1 N1 2 2 95.48(5) ?
O1 Co1 N1 . 2 111.73(5) ?
O1 Co1 N1 2 . 111.73(5) y
O1 Co1 N1 . . 95.48(5) y
N1 Co1 N1 2 . 116.57(8) y
C2 O1 Co1 . . 125.52(10) ?
C3 O2 C11 . . 117.19(17) ?
C7 N1 C8 . . 116.26(14) ?
C7 N1 Co1 . . 120.21(11) ?
C8 N1 Co1 . . 123.39(10) ?
C2 C1 C6 . . 119.86(15) ?
C2 C1 C7 . . 123.83(14) ?
C6 C1 C7 . . 116.29(16) ?
O1 C2 C1 . . 124.30(13) ?
O1 C2 C3 . . 118.46(14) ?
C1 C2 C3 . . 117.24(13) ?
O2 C3 C4 . . 125.05(15) ?
O2 C3 C2 . . 114.00(14) ?
C4 C3 C2 . . 120.95(16) ?
C3 C4 C5 . . 120.91(16) ?
C3 C4 H4 . . 119.5 ?
C5 C4 H4 . . 119.5 ?
C6 C5 C4 . . 119.66(15) ?
C6 C5 H5 . . 120.2 ?
C4 C5 H5 . . 120.2 ?
C5 C6 C1 . . 121.35(18) ?
C5 C6 H6 . . 119.3 ?
C1 C6 H6 . . 119.3 ?
N1 C7 C1 . . 128.25(15) ?
N1 C7 H7 . . 115.9 ?
C1 C7 H7 . . 115.9 ?
N1 C8 C9 . . 119.61(15) ?
N1 C8 C10 . . 118.42(15) ?
C9 C8 C10 . . 59.83(13) ?
N1 C8 H8 . . 115.8 ?
C9 C8 H8 . . 115.8 ?
C10 C8 H8 . . 115.8 ?
C10 C9 C8 . . 60.17(13) ?
C10 C9 H9A . . 117.8 ?
C8 C9 H9A . . 117.8 ?
C10 C9 H9B . . 117.8 ?
C8 C9 H9B . . 117.8 ?
H9A C9 H9B . . 114.9 ?
C9 C10 C8 . . 60.00(13) ?
C9 C10 H10A . . 117.8 ?
C8 C10 H10A . . 117.8 ?
C9 C10 H10B . . 117.8 ?
C8 C10 H10B . . 117.8 ?
H10A C10 H10B . . 114.9 ?
O2 C11 H11A . . 109.5 ?
O2 C11 H11B . . 109.5 ?
H11A C11 H11B . . 109.5 ?
O2 C11 H11C . . 109.5 ?
H11A C11 H11C . . 109.5 ?
H11B C11 H11C . . 109.5 ?

loop_
_geom_bond_atom_site_label_1
_geom_bond_atom_site_label_2
_geom_bond_site_symmetry_2
_geom_bond_distance
_geom_bond_publ_flag
Co1 O1 2 1.8958(10) ?
Co1 O1 . 1.8958(10) y
Co1 N1 2 2.0016(13) ?
Co1 N1 . 2.0016(13) y
O1 C2 . 1.3063(17) ?
O2 C3 . 1.367(2) ?
O2 C11 . 1.418(2) ?
N1 C7 . 1.295(2) ?
N1 C8 . 1.443(2) ?
C1 C2 . 1.409(2) ?
C1 C6 . 1.421(2) ?
C1 C7 . 1.436(2) ?
C2 C3 . 1.427(2) ?
C3 C4 . 1.379(2) ?
C4 C5 . 1.392(3) ?
C4 H4 . 0.9300 ?
C5 C6 . 1.354(3) ?
C5 H5 . 0.9300 ?
C6 H6 . 0.9300 ?
C7 H7 . 0.9300 ?
C8 C9 . 1.487(3) ?
C8 C10 . 1.490(2) ?
C8 H8 . 0.9800 ?
C9 C10 . 1.485(3) ?
C9 H9A . 0.9700 ?
C9 H9B . 0.9700 ?
C10 H10A . 0.9700 ?
C10 H10B . 0.9700 ?
C11 H11A . 0.9600 ?
C11 H11B . 0.9600 ?
C11 H11C . 0.9600 ?
